data_4321642
loop_
_publ_author_name
'Chi-Wing Tsang'
'Qingchuan Yang'
'Eric Tung-Po Sze'
'Thomas C. W. Mak'
'Dominic T. W. Chan'
'Zuowei Xie'

_publ_section_title
;
 Weakly Coordinating Nature of a Carborane Cage Bearing Different Halogen
 Atoms. Synthesis and Structural Characterization of Icosahedral Mixed
 Halocarborane Anions, 1-H-CB11Y5X6- (X, Y = Cl, Br, I)
;
_journal_name_full 'Inorganic Chemistry'
_journal_page_first 5851
_journal_page_last 5858
_journal_paper_doi 10.1021/ic000354r
_journal_volume 39
_journal_year 2000
_chemical_formula_sum 'C5 H9 B11 Br5 Cs I6 O'
_chemical_formula_weight 1497.89
_chemical_name_systematic
; 
 ? 
;
_space_group_IT_number 33
_symmetry_cell_setting orthorhombic
_symmetry_space_group_name_Hall 'P 2c -2n'
_symmetry_space_group_name_H-M 'P n a 21'
_atom_sites_solution_hydrogens geom
_atom_sites_solution_primary direct
_atom_sites_solution_secondary difmap
_audit_creation_method SHELXL-97
_cell_angle_alpha 90.00
_cell_angle_beta 90.00
_cell_angle_gamma 90.00
_cell_formula_units_Z 4
_cell_length_a 19.736(16)
_cell_length_b 11.319(4)
_cell_length_c 13.804(5)
_cell_measurement_temperature 296(2)
_cell_volume 3084(3)
_computing_structure_refinement 'SHELXL-97 (Sheldrick, 1997)'
_computing_structure_solution 'SHELXS-97 (Sheldrick, 1990)'
_diffrn_ambient_temperature 296(2)
_diffrn_measured_fraction_theta_full 0.991
_diffrn_measured_fraction_theta_max 0.991
_diffrn_radiation_monochromator graphite
_diffrn_radiation_source 'fine-focus sealed tube'
_diffrn_radiation_type MoK\a
_diffrn_radiation_wavelength 0.71073
_diffrn_reflns_av_R_equivalents 0.0000
_diffrn_reflns_av_sigmaI/netI 0.0682
_diffrn_reflns_limit_h_max 23
_diffrn_reflns_limit_h_min 0
_diffrn_reflns_limit_k_max 13
_diffrn_reflns_limit_k_min 0
_diffrn_reflns_limit_l_max 0
_diffrn_reflns_limit_l_min -16
_diffrn_reflns_number 2821
_diffrn_reflns_theta_full 25.00
_diffrn_reflns_theta_max 25.00
_diffrn_reflns_theta_min 2.06
_exptl_absorpt_coefficient_mu 13.688
_exptl_absorpt_correction_T_max 1.0000
_exptl_absorpt_correction_T_min 0.5561
_exptl_absorpt_correction_type abscor
_exptl_crystal_colour colorless
_exptl_crystal_density_diffrn 3.226
_exptl_crystal_density_method 'not measured'
_exptl_crystal_description prism
_exptl_crystal_F_000 2600
_exptl_crystal_size_max 0.50
_exptl_crystal_size_mid 0.30
_exptl_crystal_size_min 0.28
_refine_diff_density_max 1.129
_refine_diff_density_min -0.870
_refine_diff_density_rms 0.182
_refine_ls_abs_structure_details 'Flack H D (1983), Acta Cryst. A39, 876-881'
_refine_ls_abs_structure_Flack 0.636(8)
_refine_ls_extinction_coef 0.000067(12)
_refine_ls_extinction_expression Fc^*^=kFc[1+0.001xFc^2^\l^3^/sin(2\q)]^-1/4^
_refine_ls_extinction_method SHELXL
_refine_ls_goodness_of_fit_ref 1.023
_refine_ls_hydrogen_treatment mixed
_refine_ls_matrix_type full
_refine_ls_number_parameters 264
_refine_ls_number_reflns 2821
_refine_ls_number_restraints 42
_refine_ls_restrained_S_all 1.016
_refine_ls_R_factor_all 0.0614
_refine_ls_R_factor_gt 0.0389
_refine_ls_shift/su_max 0.422
_refine_ls_shift/su_mean 0.039
_refine_ls_structure_factor_coef Fsqd
_refine_ls_weighting_details 'calc w=1/[\s^2^(Fo^2^)+(0.0306P)^2^+13.4302P] where P=(Fo^2^+2Fc^2^)/3'
_refine_ls_weighting_scheme calc
_refine_ls_wR_factor_gt 0.0859
_refine_ls_wR_factor_ref 0.0941
_reflns_number_gt 2264
_reflns_number_total 2821
_reflns_threshold_expression >2sigma(I)
_cod_data_source_file ic000354r_6.cif
_cod_data_source_block Cs[1-H-CB11Br5I6](THF)
_cod_database_code 4321642

loop_
_symmetry_equiv_pos_as_xyz
'x, y, z'
'-x, -y, z+1/2'
'x+1/2, -y+1/2, z'
'-x+1/2, y+1/2, z+1/2'

loop_
_atom_site_label
_atom_site_type_symbol
_atom_site_fract_x
_atom_site_fract_y
_atom_site_fract_z
_atom_site_U_iso_or_equiv
_atom_site_adp_type
_atom_site_occupancy
_atom_site_symmetry_multiplicity
_atom_site_calc_flag
_atom_site_refinement_flags
_atom_site_disorder_assembly
_atom_site_disorder_group
Cs1 Cs 0.32751(2) 0.91909(5) 0.37762(4) 0.07689(16) Uani 1 1 d . . .
C1 C 0.3605(2) 0.8846(4) -0.0515(4) 0.0293(9) Uani 1 1 d U . .
H1 H 0.3304 0.9650 -0.0637 0.035 Uiso 1 1 calc R . .
B2 B 0.4449(3) 0.8873(7) -0.0760(5) 0.0451(14) Uani 1 1 d U . .
B3 B 0.4173(3) 0.8818(6) 0.0452(4) 0.0367(13) Uani 1 1 d U . .
B4 B 0.3401(3) 0.7960(5) 0.0479(4) 0.0316(12) Uani 1 1 d U . .
B5 B 0.3233(3) 0.7519(5) -0.0753(4) 0.0336(11) Uani 1 1 d U . .
B6 B 0.3891(3) 0.8063(5) -0.1528(4) 0.0353(13) Uani 1 1 d U . .
B7 B 0.4834(3) 0.7866(6) 0.0050(5) 0.0380(18) Uani 1 1 d . . .
B8 B 0.4197(3) 0.7356(6) 0.0850(4) 0.0366(17) Uani 1 1 d . . .
B9 B 0.3593(3) 0.6509(6) 0.0109(5) 0.0379(18) Uani 1 1 d . . .
B10 B 0.3898(3) 0.6543(6) -0.1136(5) 0.0414(19) Uani 1 1 d . . .
B11 B 0.4664(3) 0.7422(6) -0.1139(5) 0.0421(18) Uani 1 1 d . . .
B12 B 0.4484(3) 0.6444(7) -0.0133(5) 0.0386(19) Uani 1 1 d . . .
Br2 Br 0.48406(3) 1.03219(6) -0.12636(5) 0.0582(2) Uani 1 1 d . . .
Br3 Br 0.42610(3) 1.01871(6) 0.13036(5) 0.05094(19) Uani 1 1 d . . .
Br4 Br 0.26573(3) 0.84118(6) 0.13268(5) 0.05106(18) Uani 1 1 d . . .
Br5 Br 0.23090(3) 0.74578(7) -0.11962(5) 0.0572(2) Uani 1 1 d . . .
Br6 Br 0.36618(4) 0.86143(7) -0.27747(5) 0.0649(2) Uani 1 1 d . . .
I7 I 0.58468(2) 0.81982(5) 0.06107(3) 0.05878(13) Uani 1 1 d . . .
I8 I 0.43850(2) 0.68725(4) 0.23455(3) 0.04786(11) Uani 1 1 d . . .
I9 I 0.30309(2) 0.50703(4) 0.07307(4) 0.05719(12) Uani 1 1 d . . .
I10 I 0.37047(2) 0.51435(4) -0.21276(3) 0.05906(13) Uani 1 1 d . . .
I11 I 0.54511(2) 0.70671(4) -0.21776(3) 0.05644(12) Uani 1 1 d . . .
I12 I 0.50556(2) 0.48486(4) 0.01123(3) 0.06075(13) Uani 1 1 d . . .
O1 O 0.24798(16) 0.6185(4) 0.3470(3) 0.175(3) Uani 1 1 d D . .
C2 C 0.19350(19) 0.6995(5) 0.4861(2) 0.124(3) Uani 1 1 d DU . .
H2A H 0.1565 0.6610 0.5198 0.149 Uiso 1 1 calc R . .
H2B H 0.1924 0.7833 0.5009 0.149 Uiso 1 1 calc R . .
C3 C 0.1880(2) 0.6790(5) 0.3759(2) 0.106(3) Uani 1 1 d DU . .
H3A H 0.1483 0.6319 0.3611 0.127 Uiso 1 1 calc R . .
H3B H 0.1843 0.7539 0.3421 0.127 Uiso 1 1 calc R . .
C4 C 0.2944(2) 0.5913(5) 0.4228(2) 0.129(5) Uani 1 1 d D . .
H4A H 0.3384 0.6263 0.4100 0.155 Uiso 1 1 calc R . .
H4B H 0.2999 0.5065 0.4292 0.155 Uiso 1 1 calc R . .
C5 C 0.26275(19) 0.6445(5) 0.5164(3) 0.186(4) Uani 1 1 d D . .
H5A H 0.2922 0.7047 0.5433 0.224 Uiso 1 1 calc R . .
H5B H 0.2560 0.5834 0.5647 0.224 Uiso 1 1 calc R . .

loop_
_atom_site_aniso_label
_atom_site_aniso_U_11
_atom_site_aniso_U_22
_atom_site_aniso_U_33
_atom_site_aniso_U_23
_atom_site_aniso_U_13
_atom_site_aniso_U_12
Cs1 0.0582(2) 0.0851(3) 0.0873(3) -0.0288(3) 0.0044(2) 0.0066(3)
C1 0.0323(15) 0.0058(17) 0.0499(16) 0.0073(13) 0.0014(13) 0.0074(16)
B2 0.0327(15) 0.052(4) 0.050(2) -0.001(2) 0.0059(16) -0.0001(18)
B3 0.033(2) 0.033(3) 0.0448(15) 0.008(2) -0.0013(14) -0.0048(18)
B4 0.039(2) 0.013(3) 0.0427(15) 0.0005(16) 0.0006(17) -0.0046(18)
B5 0.036(2) 0.020(2) 0.0444(19) -0.008(2) 0.0030(16) 0.0038(15)
B6 0.045(3) 0.020(3) 0.0401(14) 0.0097(16) 0.0006(15) 0.008(2)
B7 0.022(3) 0.045(4) 0.047(3) -0.001(3) 0.000(3) -0.002(3)
B8 0.029(3) 0.035(3) 0.045(3) -0.003(3) -0.016(2) 0.015(3)
B9 0.021(3) 0.043(4) 0.049(3) -0.003(3) 0.003(3) -0.004(3)
B10 0.034(3) 0.052(4) 0.038(3) -0.001(3) 0.016(3) -0.002(3)
B11 0.047(3) 0.017(3) 0.062(3) -0.007(3) 0.027(3) -0.006(3)
B12 0.011(2) 0.052(4) 0.053(3) -0.004(3) 0.000(2) -0.003(3)
Br2 0.0548(3) 0.0510(4) 0.0688(4) 0.0145(3) 0.0051(3) -0.0120(3)
Br3 0.0540(3) 0.0404(3) 0.0584(3) -0.0072(3) -0.0028(3) -0.0031(3)
Br4 0.0389(3) 0.0567(4) 0.0576(3) -0.0039(3) 0.0112(3) 0.0065(3)
Br5 0.0346(3) 0.0704(4) 0.0665(3) 0.0019(4) -0.0093(3) -0.0054(3)
Br6 0.0715(4) 0.0759(5) 0.0473(3) 0.0155(4) -0.0099(3) -0.0006(4)
I7 0.03336(17) 0.0789(3) 0.0641(2) -0.0020(3) -0.00538(19) -0.0038(2)
I8 0.0544(2) 0.0489(2) 0.04024(16) 0.00289(19) -0.00223(18) 0.0054(2)
I9 0.0688(2) 0.0429(2) 0.0599(2) 0.0014(2) 0.0054(2) -0.0199(2)
I10 0.0664(2) 0.0567(3) 0.0541(2) -0.0166(2) 0.0006(2) -0.0088(2)
I11 0.0500(2) 0.0659(3) 0.05349(19) -0.0005(2) 0.01728(19) 0.0033(2)
I12 0.0670(2) 0.0488(2) 0.0664(2) 0.0038(2) 0.0022(2) 0.0254(2)
O1 0.203(6) 0.128(4) 0.193(8) 0.036(5) -0.005(6) -0.123(4)
C2 0.177(8) 0.027(4) 0.169(3) -0.022(5) 0.098(6) -0.018(5)
C3 0.068(5) 0.082(6) 0.167(3) 0.048(6) -0.034(6) -0.008(5)
C4 0.066(5) 0.048(5) 0.274(13) 0.050(7) 0.033(7) -0.014(4)
C5 0.333(9) 0.150(6) 0.076(4) 0.039(5) -0.092(5) -0.198(5)

loop_
_atom_type_symbol
_atom_type_description
_atom_type_scat_dispersion_real
_atom_type_scat_dispersion_imag
_atom_type_scat_source
C C 0.0033 0.0016 'International Tables Vol C Tables 4.2.6.8 and 6.1.1.4'
H H 0.0000 0.0000 'International Tables Vol C Tables 4.2.6.8 and 6.1.1.4'
B B 0.0013 0.0007 'International Tables Vol C Tables 4.2.6.8 and 6.1.1.4'
Br Br -0.2901 2.4595 'International Tables Vol C Tables 4.2.6.8 and 6.1.1.4'
I I -0.4742 1.8119 'International Tables Vol C Tables 4.2.6.8 and 6.1.1.4'
Cs Cs -0.3680 2.1192 'International Tables Vol C Tables 4.2.6.8 and 6.1.1.4'
O O 0.0106 0.0060 'International Tables Vol C Tables 4.2.6.8 and 6.1.1.4'

loop_
_geom_angle_atom_site_label_1
_geom_angle_atom_site_label_2
_geom_angle_atom_site_label_3
_geom_angle
_geom_angle_site_symmetry_1
_geom_angle_site_symmetry_3
_geom_angle_publ_flag
Br4 Cs1 Br2 110.33(2) . 2_675 ?
Br4 Cs1 O1 62.97(6) . . ?
Br2 Cs1 O1 122.85(6) 2_675 . ?
Br4 Cs1 C4 82.03(5) . . ?
Br2 Cs1 C4 108.30(6) 2_675 . ?
O1 Cs1 C4 21.62(8) . . ?
Br4 Cs1 I9 118.67(4) . 4 ?
Br2 Cs1 I9 129.24(3) 2_675 4 ?
O1 Cs1 I9 91.89(6) . 4 ?
C4 Cs1 I9 91.27(6) . 4 ?
Br4 Cs1 C5 98.75(7) . . ?
Br2 Cs1 C5 116.87(6) 2_675 . ?
O1 Cs1 C5 36.19(9) . . ?
C4 Cs1 C5 23.36(8) . . ?
I9 Cs1 C5 68.93(7) 4 . ?
Br4 Cs1 C3 65.95(5) . . ?
Br2 Cs1 C3 143.80(8) 2_675 . ?
O1 Cs1 C3 21.45(8) . . ?
C4 Cs1 C3 36.58(9) . . ?
I9 Cs1 C3 73.16(7) 4 . ?
C5 Cs1 C3 37.21(8) . . ?
Br4 Cs1 Br5 97.95(2) . 4 ?
Br2 Cs1 Br5 98.89(3) 2_675 4 ?
O1 Cs1 Br5 137.61(6) . 4 ?
C4 Cs1 Br5 151.05(7) . 4 ?
I9 Cs1 Br5 63.156(17) 4 4 ?
C5 Cs1 Br5 131.59(7) . 4 ?
C3 Cs1 Br5 117.30(8) . 4 ?
Br4 Cs1 I8 64.36(3) . . ?
Br2 Cs1 I8 62.70(3) 2_675 . ?
O1 Cs1 I8 64.86(7) . . ?
C4 Cs1 I8 62.01(6) . . ?
I9 Cs1 I8 153.02(2) 4 . ?
C5 Cs1 I8 84.09(7) . . ?
C3 Cs1 I8 85.70(8) . . ?
Br5 Cs1 I8 143.57(2) 4 . ?
Br4 Cs1 Br3 57.29(4) . . ?
Br2 Cs1 Br3 58.43(2) 2_675 . ?
O1 Cs1 Br3 110.71(6) . . ?
C4 Cs1 Br3 119.06(6) . . ?
I9 Cs1 Br3 146.10(2) 4 . ?
C5 Cs1 Br3 142.42(7) . . ?
C3 Cs1 Br3 121.83(6) . . ?
Br5 Cs1 Br3 83.48(2) 4 . ?
I8 Cs1 Br3 60.10(2) . . ?
Br4 Cs1 I10 59.221(15) . 4 ?
Br2 Cs1 I10 150.42(3) 2_675 4 ?
O1 Cs1 I10 79.22(6) . 4 ?
C4 Cs1 I10 97.90(7) . 4 ?
I9 Cs1 I10 61.65(4) 4 4 ?
C5 Cs1 I10 92.61(7) . 4 ?
C3 Cs1 I10 61.37(8) . 4 ?
Br5 Cs1 I10 59.068(14) 4 4 ?
I8 Cs1 I10 122.21(3) . 4 ?
Br3 Cs1 I10 97.05(4) . 4 ?
Br4 Cs1 I7 147.39(2) . 2_675 ?
Br2 Cs1 I7 60.305(19) 2_675 2_675 ?
O1 Cs1 I7 149.52(6) . 2_675 ?
C4 Cs1 I7 130.28(5) . 2_675 ?
I9 Cs1 I7 71.18(4) 4 2_675 ?
C5 Cs1 I7 113.41(7) . 2_675 ?
C3 Cs1 I7 141.30(6) . 2_675 ?
Br5 Cs1 I7 56.84(3) 4 2_675 ?
I8 Cs1 I7 122.19(4) . 2_675 ?
Br3 Cs1 I7 96.39(3) . 2_675 ?
I10 Cs1 I7 111.92(3) 4 2_675 ?
B2 C1 B5 113.6(4) . . ?
B2 C1 B3 61.5(3) . . ?
B5 C1 B3 114.1(4) . . ?
B2 C1 B6 62.3(4) . . ?
B5 C1 B6 62.5(3) . . ?
B3 C1 B6 113.4(4) . . ?
B2 C1 B4 113.1(4) . . ?
B5 C1 B4 62.9(3) . . ?
B3 C1 B4 62.4(3) . . ?
B6 C1 B4 114.3(4) . . ?
C1 B2 B3 60.5(3) . . ?
C1 B2 B7 106.4(5) . . ?
B3 B2 B7 60.6(4) . . ?
C1 B2 B11 106.1(5) . . ?
B3 B2 B11 108.7(5) . . ?
B7 B2 B11 59.1(4) . . ?
C1 B2 B6 60.2(3) . . ?
B3 B2 B6 110.8(5) . . ?
B7 B2 B6 108.0(5) . . ?
B11 B2 B6 59.8(4) . . ?
C1 B2 Br2 118.5(4) . . ?
B3 B2 Br2 119.6(5) . . ?
B7 B2 Br2 126.9(4) . . ?
B11 B2 Br2 125.5(4) . . ?
B6 B2 Br2 117.9(4) . . ?
C1 B3 B8 106.0(4) . . ?
C1 B3 B2 58.0(3) . . ?
B8 B3 B2 108.9(5) . . ?
C1 B3 B7 104.1(4) . . ?
B8 B3 B7 60.3(4) . . ?
B2 B3 B7 59.9(4) . . ?
C1 B3 B4 58.9(3) . . ?
B8 B3 B4 60.4(3) . . ?
B2 B3 B4 107.4(4) . . ?
B7 B3 B4 107.3(4) . . ?
C1 B3 Br3 120.3(4) . . ?
B8 B3 Br3 124.1(4) . . ?
B2 B3 Br3 121.1(4) . . ?
B7 B3 Br3 127.1(4) . . ?
B4 B3 Br3 119.3(4) . . ?
C1 B4 B9 104.9(4) . . ?
C1 B4 B8 104.0(4) . . ?
B9 B4 B8 62.4(3) . . ?
C1 B4 B5 57.4(3) . . ?
B9 B4 B5 60.6(3) . . ?
B8 B4 B5 109.1(4) . . ?
C1 B4 B3 58.7(3) . . ?
B9 B4 B3 108.3(4) . . ?
B8 B4 B3 58.0(3) . . ?
B5 B4 B3 106.5(4) . . ?
C1 B4 Br4 119.7(4) . . ?
B9 B4 Br4 125.6(4) . . ?
B8 B4 Br4 126.2(4) . . ?
B5 B4 Br4 120.1(4) . . ?
B3 B4 Br4 120.4(4) . . ?
C1 B5 B6 60.0(3) . . ?
C1 B5 B10 106.5(4) . . ?
B6 B5 B10 60.4(4) . . ?
C1 B5 B9 105.2(4) . . ?
B6 B5 B9 109.1(4) . . ?
B10 B5 B9 60.9(3) . . ?
C1 B5 B4 59.7(3) . . ?
B6 B5 B4 109.6(4) . . ?
B10 B5 B4 108.3(4) . . ?
B9 B5 B4 58.6(3) . . ?
C1 B5 Br5 120.1(4) . . ?
B6 B5 Br5 120.6(4) . . ?
B10 B5 Br5 125.2(4) . . ?
B9 B5 Br5 124.3(4) . . ?
B4 B5 Br5 119.0(4) . . ?
C1 B6 B11 104.0(4) . . ?
C1 B6 B2 57.5(3) . . ?
B11 B6 B2 59.9(4) . . ?
C1 B6 B5 57.5(3) . . ?
B11 B6 B5 107.6(4) . . ?
B2 B6 B5 105.6(4) . . ?
C1 B6 B10 104.3(4) . . ?
B11 B6 B10 60.8(3) . . ?
B2 B6 B10 107.9(4) . . ?
B5 B6 B10 60.0(3) . . ?
C1 B6 Br6 119.0(4) . . ?
B11 B6 Br6 128.2(4) . . ?
B2 B6 Br6 121.3(4) . . ?
B5 B6 Br6 119.0(4) . . ?
B10 B6 Br6 126.3(4) . . ?
B11 B7 B2 60.6(4) . . ?
B11 B7 B12 62.0(4) . . ?
B2 B7 B12 109.2(5) . . ?
B11 B7 B8 110.9(4) . . ?
B2 B7 B8 107.4(4) . . ?
B12 B7 B8 61.0(4) . . ?
B11 B7 B3 109.0(4) . . ?
B2 B7 B3 59.5(4) . . ?
B12 B7 B3 108.0(4) . . ?
B8 B7 B3 58.8(3) . . ?
B11 B7 I7 124.0(4) . . ?
B2 B7 I7 120.5(4) . . ?
B12 B7 I7 124.5(4) . . ?
B8 B7 I7 119.2(4) . . ?
B3 B7 I7 117.2(4) . . ?
B3 B8 B7 60.9(4) . . ?
B3 B8 B4 61.5(3) . . ?
B7 B8 B4 108.7(4) . . ?
B3 B8 B12 108.4(4) . . ?
B7 B8 B12 59.5(4) . . ?
B4 B8 B12 106.3(4) . . ?
B3 B8 B9 107.6(4) . . ?
B7 B8 B9 106.4(4) . . ?
B4 B8 B9 58.1(3) . . ?
B12 B8 B9 59.0(3) . . ?
B3 B8 I8 123.0(4) . . ?
B7 B8 I8 123.7(4) . . ?
B4 B8 I8 121.3(4) . . ?
B12 B8 I8 121.3(4) . . ?
B9 B8 I8 120.6(4) . . ?
B4 B9 B12 107.7(5) . . ?
B4 B9 B5 60.9(3) . . ?
B12 B9 B5 106.9(4) . . ?
B4 B9 B10 109.0(5) . . ?
B12 B9 B10 60.0(3) . . ?
B5 B9 B10 59.5(4) . . ?
B4 B9 B8 59.5(3) . . ?
B12 B9 B8 59.3(3) . . ?
B5 B9 B8 107.0(4) . . ?
B10 B9 B8 107.5(4) . . ?
B4 B9 I9 118.6(4) . . ?
B12 B9 I9 123.4(4) . . ?
B5 B9 I9 122.8(4) . . ?
B10 B9 I9 124.3(4) . . ?
B8 B9 I9 120.5(4) . . ?
B5 B10 B6 59.7(4) . . ?
B5 B10 B12 106.3(4) . . ?
B6 B10 B12 107.1(5) . . ?
B5 B10 B11 105.8(5) . . ?
B6 B10 B11 58.8(4) . . ?
B12 B10 B11 60.1(4) . . ?
B5 B10 B9 59.5(3) . . ?
B6 B10 B9 107.5(5) . . ?
B12 B10 B9 59.2(3) . . ?
B11 B10 B9 106.8(4) . . ?
B5 B10 I10 121.1(4) . . ?
B6 B10 I10 121.0(4) . . ?
B12 B10 I10 124.2(4) . . ?
B11 B10 I10 123.9(4) . . ?
B9 B10 I10 122.2(4) . . ?
B7 B11 B2 60.3(4) . . ?
B7 B11 B6 109.4(5) . . ?
B2 B11 B6 60.3(4) . . ?
B7 B11 B12 59.6(4) . . ?
B2 B11 B12 107.0(5) . . ?
B6 B11 B12 108.2(4) . . ?
B7 B11 B10 108.4(5) . . ?
B2 B11 B10 107.9(4) . . ?
B6 B11 B10 60.4(4) . . ?
B12 B11 B10 59.8(3) . . ?
B7 B11 I11 122.8(4) . . ?
B2 B11 I11 122.8(4) . . ?
B6 B11 I11 119.7(4) . . ?
B12 B11 I11 122.6(4) . . ?
B10 B11 I11 120.1(4) . . ?
B7 B12 B9 108.6(5) . . ?
B7 B12 B8 59.5(4) . . ?
B9 B12 B8 61.7(3) . . ?
B7 B12 B10 107.7(5) . . ?
B9 B12 B10 60.8(3) . . ?
B8 B12 B10 110.0(4) . . ?
B7 B12 B11 58.5(4) . . ?
B9 B12 B11 108.1(4) . . ?
B8 B12 B11 106.9(5) . . ?
B10 B12 B11 60.1(4) . . ?
B7 B12 I12 122.3(3) . . ?
B9 B12 I12 121.2(4) . . ?
B8 B12 I12 121.8(4) . . ?
B10 B12 I12 120.4(4) . . ?
B11 B12 I12 122.0(4) . . ?
B2 Br2 Cs1 120.8(2) . 2_674 ?
B3 Br3 Cs1 103.96(18) . . ?
B4 Br4 Cs1 111.34(18) . . ?
B5 Br5 Cs1 108.64(18) . 4_544 ?
B7 I7 Cs1 106.40(18) . 2_674 ?
B8 I8 Cs1 102.32(17) . . ?
B9 I9 Cs1 105.13(17) . 4_544 ?
B10 I10 Cs1 99.52(17) . 4_544 ?
C4 O1 C3 115.7(4) . . ?
C4 O1 Cs1 81.1(3) . . ?
C3 O1 Cs1 83.2(3) . . ?
C3 C2 C5 105.5(3) . . ?
O1 C3 C2 106.8(3) . . ?
O1 C3 Cs1 75.4(3) . . ?
C2 C3 Cs1 80.7(3) . . ?
O1 C4 C5 105.5(4) . . ?
O1 C4 Cs1 77.3(3) . . ?
C5 C4 Cs1 80.1(3) . . ?
C4 C5 C2 106.5(3) . . ?
C4 C5 Cs1 76.6(3) . . ?
C2 C5 Cs1 80.6(3) . . ?

loop_
_geom_bond_atom_site_label_1
_geom_bond_atom_site_label_2
_geom_bond_distance
_geom_bond_site_symmetry_2
_geom_bond_publ_flag
Cs1 Br4 3.7010(14) . ?
Cs1 Br2 3.760(3) 2_675 ?
Cs1 O1 3.770(5) . ?
Cs1 I9 3.8618(17) 4 ?
Cs1 Br5 3.8734(15) 4 ?
Cs1 I8 3.9478(13) . ?
Cs1 Br3 4.0876(15) . ?
Cs1 I10 4.241(3) 4 ?
Cs1 I7 4.2603(13) 2_675 ?
C1 B2 1.699(8) . ?
C1 B5 1.704(8) . ?
C1 B3 1.743(8) . ?
C1 B6 1.748(8) . ?
C1 B4 1.747(8) . ?
B2 B3 1.761(9) . ?
B2 B7 1.769(10) . ?
B2 B11 1.775(10) . ?
B2 B6 1.783(9) . ?
B2 Br2 1.941(8) . ?
B3 B8 1.744(9) . ?
B3 B7 1.781(9) . ?
B3 B4 1.807(9) . ?
B3 Br3 1.953(7) . ?
B4 B9 1.760(9) . ?
B4 B8 1.788(8) . ?
B4 B5 1.802(8) . ?
B4 Br4 1.946(6) . ?
B5 B6 1.792(9) . ?
B5 B10 1.797(9) . ?
B5 B9 1.797(9) . ?
B5 Br5 1.924(6) . ?
B6 B11 1.774(9) . ?
B6 B10 1.804(9) . ?
B6 Br6 1.886(6) . ?
B7 B11 1.749(10) . ?
B7 B12 1.769(10) . ?
B7 B8 1.770(9) . ?
B7 I7 2.177(6) . ?
B8 B12 1.797(9) . ?
B8 B9 1.839(9) . ?
B8 I8 2.168(6) . ?
B9 B12 1.791(8) . ?
B9 B10 1.821(9) . ?
B9 I9 2.150(7) . ?
B10 B12 1.806(9) . ?
B10 B11 1.810(9) . ?
B10 I10 2.128(7) . ?
B11 B12 1.811(10) . ?
B11 I11 2.151(7) . ?
B12 I12 2.157(7) . ?
Br2 Cs1 3.760(3) 2_674 ?
Br5 Cs1 3.8734(15) 4_544 ?
I7 Cs1 4.2603(12) 2_674 ?
I9 Cs1 3.8618(17) 4_544 ?
I10 Cs1 4.241(3) 4_544 ?
O1 C4 1.424(5) . ?
O1 C3 1.425(5) . ?
C2 C3 1.543(5) . ?
C2 C5 1.559(5) . ?
C4 C5 1.557(5) . ?
